data_2242080
loop_
_publ_author_name
'Manchado, Alejandro'
'Salgado, Mateo M.'
'Vicente, \'Alvaro'
'D\'iez, David'
'Sanz, Francisca'
'Garrido, Narciso M.'

_publ_section_title
;
 Crystal structure of methyl
 (4<i>R</i>)-4-(4-methoxybenzoyl)-4-{[(1<i>R</i>)-1-phenylethyl]carbamoyl}butanoate
;
_journal_coeditor_code HB7652
_journal_issue 4
_journal_name_full 'Acta Crystallographica Section E'
_journal_page_first 503
_journal_page_last 506
_journal_paper_doi 10.1107/S2056989017003607
_journal_volume 73
_journal_year 2017
_chemical_formula_iupac 'C22 H25 N O5'
_chemical_formula_moiety 'C22 H25 N O5'
_chemical_formula_sum 'C22 H25 N O5'
_chemical_formula_weight 383.43
_chemical_name_systematic 'Methyl (4<i>R</i>)-4-(4-methoxybenzoyl)-4-{[(1<i>R</i>)-1-phenylethyl]carbamoyl}butanoate'
_space_group_IT_number 19
_symmetry_cell_setting orthorhombic
_symmetry_space_group_name_Hall 'P 2ac 2ab'
_symmetry_space_group_name_H-M 'P 21 21 21'
_atom_sites_solution_hydrogens geom
_atom_sites_solution_primary direct
_atom_sites_solution_secondary difmap
_audit_creation_method SHELXL-97
_cell_angle_alpha 90.00
_cell_angle_beta 90.00
_cell_angle_gamma 90.00
_cell_formula_units_Z 4
_cell_length_a 23.739(3)
_cell_length_b 4.7791(5)
_cell_length_c 18.0722(19)
_cell_measurement_reflns_used 3001
_cell_measurement_temperature 298(2)
_cell_measurement_theta_max 60.01
_cell_measurement_theta_min 3.07
_cell_volume 2050.3(4)
_computing_cell_refinement
;
SAINT (Bruker 2006)
;
_computing_data_collection
;
APEX2 (Bruker 2006)
;
_computing_data_reduction
;
SAINT (Bruker 2006)
;
_computing_molecular_graphics
;
Mercury (Macrae <i>et al.</i>,  2008)
;
_computing_publication_material
;
SHELXTL (Sheldrick, 2008)
;
_computing_structure_refinement
;
SHELXL97 (Sheldrick, 2008)
;
_computing_structure_solution
;
SHELXS97 (Sheldrick, 2008)
;
_diffrn_ambient_temperature 298(2)
_diffrn_measured_fraction_theta_full 0.855
_diffrn_measured_fraction_theta_max 0.855
_diffrn_measurement_device_type 'Bruker APEXII CCD area-detector'
_diffrn_measurement_method 'phi and omega scans'
_diffrn_radiation_monochromator graphite
_diffrn_radiation_source 'fine-focus sealed tube'
_diffrn_radiation_type CuK\a
_diffrn_radiation_wavelength 1.54178
_diffrn_reflns_av_R_equivalents 0.0532
_diffrn_reflns_av_sigmaI/netI 0.0513
_diffrn_reflns_limit_h_max 27
_diffrn_reflns_limit_h_min -26
_diffrn_reflns_limit_k_max 4
_diffrn_reflns_limit_k_min -5
_diffrn_reflns_limit_l_max 21
_diffrn_reflns_limit_l_min -18
_diffrn_reflns_number 9316
_diffrn_reflns_theta_full 66.26
_diffrn_reflns_theta_max 66.26
_diffrn_reflns_theta_min 3.07
_exptl_absorpt_coefficient_mu 0.719
_exptl_absorpt_correction_T_max 0.944
_exptl_absorpt_correction_T_min 0.917
_exptl_absorpt_correction_type multi-scan
_exptl_absorpt_process_details
;
(SADABS; Bruker, 2006)
;
_exptl_crystal_colour colorless
_exptl_crystal_density_diffrn 1.242
_exptl_crystal_density_method 'not measured'
_exptl_crystal_description prismatic
_exptl_crystal_F_000 816
_exptl_crystal_size_max 0.12
_exptl_crystal_size_mid 0.10
_exptl_crystal_size_min 0.08
_refine_diff_density_max 0.145
_refine_diff_density_min -0.193
_refine_ls_abs_structure_Flack 0.0(8)
_refine_ls_extinction_method none
_refine_ls_goodness_of_fit_ref 1.249
_refine_ls_hydrogen_treatment constr
_refine_ls_matrix_type full
_refine_ls_number_parameters 256
_refine_ls_number_reflns 2913
_refine_ls_number_restraints 0
_refine_ls_restrained_S_all 1.249
_refine_ls_R_factor_all 0.1043
_refine_ls_R_factor_gt 0.0673
_refine_ls_shift/su_max 0.000
_refine_ls_shift/su_mean 0.000
_refine_ls_structure_factor_coef Fsqd
_refine_ls_weighting_details 'calc w=1/[\s^2^(Fo^2^)+(0.0115P)^2^+2.2937P] where P=(Fo^2^+2Fc^2^)/3'
_refine_ls_weighting_scheme calc
_refine_ls_wR_factor_gt 0.1520
_refine_ls_wR_factor_ref 0.1633
_reflns_number_gt 1854
_reflns_number_total 2913
_reflns_threshold_expression >2sigma(I)
_cod_data_source_file hb7652sup1.cif
_cod_data_source_block I
_cod_database_code 2242080

loop_
_symmetry_equiv_pos_as_xyz
'x, y, z'
'-x+1/2, -y, z+1/2'
'-x, y+1/2, -z+1/2'
'x+1/2, -y+1/2, -z'

loop_
_atom_site_type_symbol
_atom_site_label
_atom_site_fract_x
_atom_site_fract_y
_atom_site_fract_z
_atom_site_U_iso_or_equiv
_atom_site_adp_type
_atom_site_calc_flag
_atom_site_refinement_flags
_atom_site_occupancy
_atom_site_symmetry_multiplicity
O O1 0.14092(19) 0.5853(12) 0.7501(3) 0.0968(16) Uani d . 1 1
O O2 -0.07814(19) 0.4116(10) 0.9431(2) 0.0873(15) Uani d . 1 1
O O3 0.0203(2) 0.3173(8) 1.0773(3) 0.0954(17) Uani d . 1 1
O O4 -0.2138(2) 1.1081(15) 1.0782(4) 0.135(2) Uani d . 1 1
O O5 -0.1868(3) 0.7840(19) 1.1507(4) 0.172(4) Uani d . 1 1
N N1 0.0500(2) 0.7476(10) 1.1092(3) 0.0660(15) Uani d . 1 1
H H1 0.0457 0.9243 1.1022 0.079 Uiso calc R 1 1
C C1 0.0970(3) 0.5689(16) 0.7980(4) 0.0737(19) Uani d . 1 1
C C2 0.0521(3) 0.3913(14) 0.7891(4) 0.077(2) Uani d . 1 1
H H2 0.0503 0.2712 0.7487 0.093 Uiso calc R 1 1
C C3 0.0090(3) 0.3946(15) 0.8420(4) 0.0721(19) Uani d . 1 1
H H3 -0.0216 0.2754 0.8359 0.087 Uiso calc R 1 1
C C4 0.0105(3) 0.5687(13) 0.9029(4) 0.0620(16) Uani d . 1 1
C C5 0.0563(3) 0.7466(14) 0.9097(4) 0.0742(19) Uani d . 1 1
H H5 0.0584 0.8673 0.9500 0.089 Uiso calc R 1 1
C C6 0.0987(3) 0.7474(16) 0.8579(4) 0.081(2) Uani d . 1 1
H H6 0.1288 0.8699 0.8632 0.098 Uiso calc R 1 1
C C7 0.1414(3) 0.3946(19) 0.6885(5) 0.116(3) Uani d . 1 1
H H7A 0.1399 0.2057 0.7065 0.173 Uiso calc R 1 1
H H7B 0.1754 0.4207 0.6605 0.173 Uiso calc R 1 1
H H7C 0.1094 0.4302 0.6575 0.173 Uiso calc R 1 1
C C8 -0.0366(3) 0.5519(12) 0.9563(4) 0.0622(16) Uani d . 1 1
C C9 -0.0306(2) 0.7072(11) 1.0286(3) 0.0621(17) Uani d . 1 1
H H9 -0.0205 0.9019 1.0180 0.075 Uiso calc R 1 1
C C10 0.0160(3) 0.5753(13) 1.0744(4) 0.0628(16) Uani d . 1 1
C C11 0.0948(3) 0.6560(14) 1.1592(4) 0.077(2) Uani d . 1 1
H H11 0.1005 0.4553 1.1508 0.093 Uiso calc R 1 1
C C12 0.1492(3) 0.8035(14) 1.1383(4) 0.0658(18) Uani d . 1 1
C C13 0.1712(4) 0.7725(19) 1.0682(5) 0.106(3) Uani d . 1 1
H H13 0.1523 0.6623 1.0339 0.127 Uiso calc R 1 1
C C14 0.2205(4) 0.901(3) 1.0482(5) 0.128(4) Uani d . 1 1
H H14 0.2350 0.8761 1.0009 0.154 Uiso calc R 1 1
C C15 0.2483(4) 1.065(2) 1.0980(7) 0.120(3) Uani d . 1 1
H H15 0.2817 1.1533 1.0845 0.144 Uiso calc R 1 1
C C16 0.2273(4) 1.100(2) 1.1666(6) 0.118(3) Uani d . 1 1
H H16 0.2465 1.2103 1.2006 0.142 Uiso calc R 1 1
C C17 0.1779(3) 0.9729(15) 1.1865(4) 0.085(2) Uani d . 1 1
H H17 0.1635 1.0022 1.2337 0.102 Uiso calc R 1 1
C C18 0.0765(3) 0.692(2) 1.2385(4) 0.117(3) Uani d . 1 1
H H18A 0.0712 0.8878 1.2487 0.176 Uiso calc R 1 1
H H18B 0.1049 0.6181 1.2708 0.176 Uiso calc R 1 1
H H18C 0.0417 0.5946 1.2464 0.176 Uiso calc R 1 1
C C19 -0.0847(2) 0.7043(12) 1.0759(3) 0.0672(17) Uani d . 1 1
H H19A -0.0969 0.5120 1.0821 0.081 Uiso calc R 1 1
H H19B -0.0760 0.7781 1.1245 0.081 Uiso calc R 1 1
C C20 -0.1329(2) 0.8718(15) 1.0434(4) 0.078(2) Uani d . 1 1
H H20A -0.1190 1.0532 1.0277 0.093 Uiso calc R 1 1
H H20B -0.1473 0.7757 1.0000 0.093 Uiso calc R 1 1
C C21 -0.1799(3) 0.9125(19) 1.0976(5) 0.082(2) Uani d . 1 1
C C22 -0.2616(3) 1.157(2) 1.1275(6) 0.162(5) Uani d . 1 1
H H22A -0.2773 0.9809 1.1425 0.243 Uiso calc R 1 1
H H22B -0.2898 1.2642 1.1020 0.243 Uiso calc R 1 1
H H22C -0.2491 1.2583 1.1703 0.243 Uiso calc R 1 1

loop_
_atom_site_aniso_label
_atom_site_aniso_U_11
_atom_site_aniso_U_22
_atom_site_aniso_U_33
_atom_site_aniso_U_12
_atom_site_aniso_U_13
_atom_site_aniso_U_23
O1 0.084(3) 0.115(4) 0.091(4) -0.005(3) 0.004(3) -0.005(4)
O2 0.099(3) 0.090(3) 0.072(3) -0.043(3) -0.008(3) -0.009(3)
O3 0.135(4) 0.031(2) 0.120(5) 0.001(3) -0.050(4) 0.001(3)
O4 0.108(4) 0.149(6) 0.149(6) 0.035(4) 0.045(4) 0.051(5)
O5 0.159(6) 0.218(8) 0.139(6) 0.052(6) 0.054(5) 0.093(6)
N1 0.087(3) 0.034(3) 0.078(4) 0.003(3) -0.032(3) 0.002(3)
C1 0.074(4) 0.068(4) 0.079(5) 0.007(4) -0.009(4) 0.008(5)
C2 0.089(5) 0.064(5) 0.078(5) -0.001(4) -0.008(4) -0.010(4)
C3 0.080(4) 0.063(4) 0.073(5) -0.014(4) -0.008(4) -0.002(4)
C4 0.072(4) 0.047(3) 0.067(4) -0.003(3) -0.013(3) 0.003(4)
C5 0.084(4) 0.063(4) 0.076(5) -0.013(4) -0.010(4) -0.007(4)
C6 0.078(4) 0.075(5) 0.091(6) -0.019(4) -0.009(4) -0.004(5)
C7 0.121(7) 0.126(7) 0.100(7) 0.008(6) 0.018(5) -0.032(7)
C8 0.083(4) 0.042(3) 0.062(4) -0.012(3) -0.017(4) 0.000(3)
C9 0.077(4) 0.036(3) 0.074(5) -0.007(3) -0.018(3) 0.002(3)
C10 0.082(4) 0.044(3) 0.063(4) -0.001(4) -0.021(3) -0.001(4)
C11 0.094(5) 0.055(4) 0.082(5) 0.005(4) -0.037(4) 0.006(4)
C12 0.074(4) 0.054(4) 0.070(5) 0.012(3) -0.018(4) -0.003(4)
C13 0.104(6) 0.126(7) 0.088(7) 0.009(6) -0.010(5) -0.034(6)
C14 0.104(7) 0.195(12) 0.085(7) 0.025(7) 0.013(5) -0.009(8)
C15 0.090(6) 0.139(9) 0.132(10) 0.002(6) 0.003(7) 0.030(9)
C16 0.097(6) 0.128(8) 0.128(9) -0.033(6) -0.005(6) -0.018(8)
C17 0.092(5) 0.086(5) 0.078(6) -0.005(4) 0.000(4) -0.013(5)
C18 0.105(5) 0.184(10) 0.063(5) -0.036(6) -0.020(4) 0.038(7)
C19 0.088(4) 0.054(4) 0.059(4) -0.006(3) -0.009(4) 0.007(4)
C20 0.077(4) 0.078(5) 0.078(5) -0.009(4) -0.006(4) 0.016(4)
C21 0.083(5) 0.088(5) 0.075(6) -0.005(5) -0.001(4) 0.014(5)
C22 0.107(6) 0.185(11) 0.195(11) 0.033(7) 0.073(7) 0.023(9)

loop_
_atom_type_symbol
_atom_type_description
_atom_type_scat_dispersion_real
_atom_type_scat_dispersion_imag
_atom_type_scat_source
C C 0.0181 0.0091 'International Tables Vol C Tables 4.2.6.8 and 6.1.1.4'
H H 0.0000 0.0000 'International Tables Vol C Tables 4.2.6.8 and 6.1.1.4'
N N 0.0311 0.0180 'International Tables Vol C Tables 4.2.6.8 and 6.1.1.4'
O O 0.0492 0.0322 'International Tables Vol C Tables 4.2.6.8 and 6.1.1.4'

loop_
_geom_angle_atom_site_label_1
_geom_angle_atom_site_label_2
_geom_angle_atom_site_label_3
_geom_angle
C1 O1 C7 117.6(6)
C21 O4 C22 115.9(7)
C10 N1 C11 123.7(5)
C10 N1 H1 118.1
C11 N1 H1 118.1
O1 C1 C2 123.9(7)
O1 C1 C6 116.3(7)
C2 C1 C6 119.8(7)
C1 C2 C3 118.7(7)
C1 C2 H2 120.6
C3 C2 H2 120.6
C4 C3 C2 122.2(6)
C4 C3 H3 118.9
C2 C3 H3 118.9
C3 C4 C5 117.5(6)
C3 C4 C8 117.9(6)
C5 C4 C8 124.6(6)
C6 C5 C4 121.0(7)
C6 C5 H5 119.5
C4 C5 H5 119.5
C5 C6 C1 120.8(7)
C5 C6 H6 119.6
C1 C6 H6 119.6
O1 C7 H7A 109.5
O1 C7 H7B 109.5
H7A C7 H7B 109.5
O1 C7 H7C 109.5
H7A C7 H7C 109.5
H7B C7 H7C 109.5
O2 C8 C4 121.0(6)
O2 C8 C9 121.2(6)
C4 C8 C9 117.8(5)
C8 C9 C10 109.7(5)
C8 C9 C19 113.3(5)
C10 C9 C19 107.5(5)
C8 C9 H9 108.7
C10 C9 H9 108.7
C19 C9 H9 108.7
O3 C10 N1 123.6(6)
O3 C10 C9 119.7(6)
N1 C10 C9 116.7(5)
N1 C11 C18 110.0(6)
N1 C11 C12 109.0(5)
C18 C11 C12 115.3(6)
N1 C11 H11 107.4
C18 C11 H11 107.4
C12 C11 H11 107.4
C17 C12 C13 117.3(7)
C17 C12 C11 122.6(7)
C13 C12 C11 120.1(7)
C14 C13 C12 121.3(8)
C14 C13 H13 119.4
C12 C13 H13 119.4
C15 C14 C13 119.8(9)
C15 C14 H14 120.1
C13 C14 H14 120.1
C16 C15 C14 120.0(10)
C16 C15 H15 120.0
C14 C15 H15 120.0
C15 C16 C17 120.3(9)
C15 C16 H16 119.9
C17 C16 H16 119.9
C16 C17 C12 121.4(8)
C16 C17 H17 119.3
C12 C17 H17 119.3
C11 C18 H18A 109.5
C11 C18 H18B 109.5
H18A C18 H18B 109.5
C11 C18 H18C 109.5
H18A C18 H18C 109.5
H18B C18 H18C 109.5
C20 C19 C9 114.2(5)
C20 C19 H19A 108.7
C9 C19 H19A 108.7
C20 C19 H19B 108.7
C9 C19 H19B 108.7
H19A C19 H19B 107.6
C21 C20 C19 112.2(6)
C21 C20 H20A 109.2
C19 C20 H20A 109.2
C21 C20 H20B 109.2
C19 C20 H20B 109.2
H20A C20 H20B 107.9
O5 C21 O4 121.9(9)
O5 C21 C20 125.6(9)
O4 C21 C20 112.5(7)
O4 C22 H22A 109.5
O4 C22 H22B 109.5
H22A C22 H22B 109.5
O4 C22 H22C 109.5
H22A C22 H22C 109.5
H22B C22 H22C 109.5

loop_
_geom_bond_atom_site_label_1
_geom_bond_atom_site_label_2
_geom_bond_distance
O1 C1 1.357(8)
O1 C7 1.439(8)
O2 C8 1.215(6)
O3 C10 1.238(6)
O4 C21 1.282(9)
O4 C22 1.461(8)
O5 C21 1.151(8)
N1 C10 1.314(7)
N1 C11 1.461(7)
N1 H1 0.8600
C1 C2 1.373(9)
C1 C6 1.378(9)
C2 C3 1.398(8)
C2 H2 0.9300
C3 C4 1.380(8)
C3 H3 0.9300
C4 C5 1.386(8)
C4 C8 1.481(8)
C5 C6 1.374(9)
C5 H5 0.9300
C6 H6 0.9300
C7 H7A 0.9600
C7 H7B 0.9600
C7 H7C 0.9600
C8 C9 1.509(8)
C9 C10 1.519(8)
C9 C19 1.542(8)
C9 H9 0.9800
C11 C18 1.508(9)
C11 C12 1.518(9)
C11 H11 0.9800
C12 C17 1.371(9)
C12 C13 1.379(10)
C13 C14 1.369(11)
C13 H13 0.9300
C14 C15 1.364(12)
C14 H14 0.9300
C15 C16 1.346(11)
C15 H15 0.9300
C16 C17 1.369(10)
C16 H16 0.9300
C17 H17 0.9300
C18 H18A 0.9600
C18 H18B 0.9600
C18 H18C 0.9600
C19 C20 1.515(8)
C19 H19A 0.9700
C19 H19B 0.9700
C20 C21 1.498(9)
C20 H20A 0.9700
C20 H20B 0.9700
C22 H22A 0.9600
C22 H22B 0.9600
C22 H22C 0.9600

loop_
_geom_hbond_atom_site_label_D
_geom_hbond_atom_site_label_H
_geom_hbond_atom_site_label_A
_geom_hbond_site_symmetry_A
_geom_hbond_distance_DH
_geom_hbond_distance_HA
_geom_hbond_distance_DA
_geom_hbond_angle_DHA
N1 H1 O3 1_565 0.86 2.02 2.871(6) 168
C9 H9 O3 1_565 0.98 2.46 3.277(7) 141
C20 H20A O2 1_565 0.97 2.49 3.410(8) 158
C17 H17 O5 3_557 0.93 2.55 3.303(11) 139

_cod_database_fobs_code 2242080
